data_7243862
loop_
_publ_author_name
'Chen, Yaxuan'
'Liu, Guocheng'
'Wang, Xiuli'
'Lu, Xue'
'Xu, Na'
'Chang, Zhihan'
'Zhang, Zhong'
'Li, Xiaohui'

_publ_section_title
;
 Various carboxylates induced eight Zn(ii)/Cd(ii) coordination polymers
 with fluorescence sensing activities for Fe(iii), Cr(vi) and
 oxytetracycline
;
_journal_issue 46
_journal_name_full CrystEngComm
_journal_page_first 8077
_journal_page_last 8086
_journal_paper_doi 10.1039/D1CE01166A
_journal_volume 23
_journal_year 2021
_chemical_formula_sum 'C32 H25 Cd N5 O9'
_chemical_formula_weight 735.97
_space_group_crystal_system triclinic
_space_group_IT_number 2
_space_group_name_Hall '-P 1'
_space_group_name_H-M_alt 'P -1'
_atom_sites_solution_hydrogens mixed
_audit_creation_method SHELXL-2014/7
_audit_update_record
;
2021-06-16 deposited with the CCDC.	2021-10-12 downloaded from the CCDC.
;
_cell_angle_alpha 80.984(2)
_cell_angle_beta 81.683(2)
_cell_angle_gamma 87.500(2)
_cell_formula_units_Z 2
_cell_length_a 7.4456(6)
_cell_length_b 10.0938(8)
_cell_length_c 20.1002(15)
_cell_measurement_reflns_used 1451
_cell_measurement_temperature 296(2)
_cell_measurement_theta_max 27.774
_cell_measurement_theta_min 1.036
_cell_volume 1475.9(2)
_computing_structure_refinement 'SHELXL-2014/7 (Sheldrick, 2014)'
_diffrn_ambient_temperature 296(2)
_diffrn_measured_fraction_theta_full 0.999
_diffrn_measured_fraction_theta_max 0.995
_diffrn_measurement_device_type 'CCD area detector'
_diffrn_measurement_method 'phi and omega scans'
_diffrn_radiation_type MoK\a
_diffrn_radiation_wavelength 0.71073
_diffrn_reflns_av_R_equivalents 0.0406
_diffrn_reflns_av_unetI/netI 0.0976
_diffrn_reflns_Laue_measured_fraction_full 0.999
_diffrn_reflns_Laue_measured_fraction_max 0.995
_diffrn_reflns_limit_h_max 9
_diffrn_reflns_limit_h_min -9
_diffrn_reflns_limit_k_max 13
_diffrn_reflns_limit_k_min -10
_diffrn_reflns_limit_l_max 26
_diffrn_reflns_limit_l_min -24
_diffrn_reflns_number 10652
_diffrn_reflns_point_group_measured_fraction_full 0.999
_diffrn_reflns_point_group_measured_fraction_max 0.995
_diffrn_reflns_theta_full 25.242
_diffrn_reflns_theta_max 27.774
_diffrn_reflns_theta_min 1.036
_exptl_absorpt_coefficient_mu 0.807
_exptl_absorpt_correction_type multi-scan
_exptl_absorpt_process_details SADABS
_exptl_crystal_colour colorless
_exptl_crystal_density_diffrn 1.656
_exptl_crystal_description block
_exptl_crystal_F_000 744
_exptl_crystal_size_max 0.150
_exptl_crystal_size_mid 0.130
_exptl_crystal_size_min 0.110
_exptl_transmission_factor_max 0.916
_exptl_transmission_factor_min 0.889
_refine_diff_density_max 0.547
_refine_diff_density_min -0.714
_refine_diff_density_rms 0.142
_refine_ls_extinction_method none
_refine_ls_goodness_of_fit_ref 1.005
_refine_ls_hydrogen_treatment constr
_refine_ls_matrix_type full
_refine_ls_number_parameters 424
_refine_ls_number_reflns 6942
_refine_ls_number_restraints 0
_refine_ls_restrained_S_all 1.005
_refine_ls_R_factor_all 0.0880
_refine_ls_R_factor_gt 0.0500
_refine_ls_shift/su_max 0.000
_refine_ls_shift/su_mean 0.000
_refine_ls_structure_factor_coef Fsqd
_refine_ls_weighting_details 'w=1/[\s^2^(Fo^2^)+(0.0434P)^2^] where P=(Fo^2^+2Fc^2^)/3'
_refine_ls_weighting_scheme calc
_refine_ls_wR_factor_gt 0.0901
_refine_ls_wR_factor_ref 0.1165
_reflns_Friedel_coverage 0.000
_reflns_number_gt 4763
_reflns_number_total 6942
_reflns_threshold_expression 'I > 2\s(I)'
_cod_data_source_file d1ce01166a2.cif
_cod_data_source_block 1
_cod_depositor_comments
;
The following automatic conversions were performed:

data item '_exptl_absorpt_correction_type' value 'Multi-scan' was
changed to 'multi-scan' in accordance with the
/home/data/users/saulius/crontab/automatic-downloads/rss-feeds/RSC/lib/dictionaries/cif_core.dic
dictionary named 'cif_core.dic' version 2.4.2 last updated on
2011-04-26.

Automatic conversion script
Id: cif_fix_values 7556 2019-12-06 15:28:31Z antanas 

 Adding full bibliography for 7243861--7243868.cif.
;
_cod_database_code 7243862
_shelx_shelxl_version_number 2014/7
_shelx_space_group_comment
;
The symmetry employed for this shelxl refinement is uniquely defined
by the following loop, which should always be used as a source of
symmetry information in preference to the above space-group names.
They are only intended as comments.
;
_shelx_estimated_absorpt_t_min 0.889
_shelx_estimated_absorpt_t_max 0.916

loop_
_space_group_symop_operation_xyz
'x, y, z'
'-x, -y, -z'

loop_
_atom_site_label
_atom_site_type_symbol
_atom_site_fract_x
_atom_site_fract_y
_atom_site_fract_z
_atom_site_U_iso_or_equiv
_atom_site_adp_type
_atom_site_occupancy
_atom_site_site_symmetry_order
_atom_site_calc_flag
_atom_site_refinement_flags_posn
_atom_site_refinement_flags_adp
_atom_site_refinement_flags_occupancy
_atom_site_disorder_assembly
_atom_site_disorder_group
Cd1 Cd 0.05649(5) -0.76388(4) 0.01016(2) 0.02695(11) Uani 1 1 d . . . . .
O1 O -0.2610(4) -1.1218(3) 0.05445(17) 0.0384(8) Uani 1 1 d . . . . .
N1 N 0.1415(5) -0.8419(4) 0.11585(18) 0.0284(9) Uani 1 1 d . . . . .
C1 C 0.1957(7) -0.9662(5) 0.1370(2) 0.0377(12) Uani 1 1 d . . . . .
H1A H 0.2101 -1.0271 0.1063 0.045 Uiso 1 1 calc R U . . .
O1W O 0.2493(5) -0.5946(3) 0.0002(2) 0.0575(11) Uani 1 1 d . . . . .
H1WA H 0.2529 -0.5144 -0.0206 0.069 Uiso 1 1 d R U . . .
H1WB H 0.2898 -0.5951 0.0376 0.069 Uiso 1 1 d R U . . .
O2 O -0.1727(4) -0.9132(3) 0.01253(15) 0.0349(8) Uani 1 1 d . . . . .
N2 N 0.0704(5) -0.9839(4) 0.36855(17) 0.0284(9) Uani 1 1 d . . . . .
H2B H 0.0228 -1.0620 0.3769 0.034 Uiso 1 1 calc R U . . .
C2 C 0.2317(7) -1.0095(5) 0.2024(2) 0.0403(13) Uani 1 1 d . . . . .
H2A H 0.2708 -1.0975 0.2148 0.048 Uiso 1 1 calc R U . . .
O3 O -0.1889(4) -0.6522(3) 0.06589(15) 0.0299(7) Uani 1 1 d . . . . .
C3 C 0.2097(6) -0.9221(5) 0.2492(2) 0.0260(10) Uani 1 1 d . . . . .
O4 O -0.4776(5) -0.7007(4) 0.06505(19) 0.0515(10) Uani 1 1 d . . . . .
N4 N -0.0434(5) -0.6632(4) -0.09207(18) 0.0323(9) Uani 1 1 d . . . . .
C4 C 0.1574(7) -0.7914(5) 0.2265(2) 0.0356(12) Uani 1 1 d . . . . .
H4A H 0.1447 -0.7280 0.2558 0.043 Uiso 1 1 calc R U . . .
O5 O -0.4187(6) -0.5920(4) 0.1905(2) 0.0652(12) Uani 1 1 d . . . . .
N5 N -0.0386(5) -0.5225(4) -0.34701(18) 0.0312(9) Uani 1 1 d . . . . .
H5B H 0.0010 -0.4421 -0.3576 0.037 Uiso 1 1 calc R U . . .
C5 C 0.1245(7) -0.7558(5) 0.1606(2) 0.0360(12) Uani 1 1 d . . . . .
H5A H 0.0887 -0.6676 0.1465 0.043 Uiso 1 1 calc R U . . .
O6 O -0.3952(9) -0.6720(5) 0.2916(2) 0.107(2) Uani 1 1 d . . . . .
C6 C 0.2397(6) -0.9646(5) 0.3226(2) 0.0314(11) Uani 1 1 d . . . . .
H6A H 0.3108 -1.0476 0.3262 0.038 Uiso 1 1 calc R U . . .
H6B H 0.3088 -0.8966 0.3363 0.038 Uiso 1 1 calc R U . . .
C7 C -0.0141(6) -0.8844(5) 0.3984(2) 0.0275(10) Uani 1 1 d . . . . .
C8 C -0.1909(6) -0.9185(4) 0.4438(2) 0.0271(10) Uani 1 1 d . . . . .
N9 N -0.3869(6) -0.6848(5) 0.2323(2) 0.0425(11) Uani 1 1 d . . . . .
C9 C -0.2954(6) -1.0228(5) 0.4376(2) 0.0282(10) Uani 1 1 d . . . . .
H9A H -0.2515 -1.0813 0.4073 0.034 Uiso 1 1 calc R U . . .
C10 C -0.4692(6) -1.0438(4) 0.4765(2) 0.0245(10) Uani 1 1 d . . . . .
C11 C -0.2547(6) -0.8309(5) 0.4910(2) 0.0307(11) Uani 1 1 d . . . . .
H11A H -0.1849 -0.7591 0.4949 0.037 Uiso 1 1 calc R U . . .
C12 C -0.4189(6) -0.8520(5) 0.5309(2) 0.0304(11) Uani 1 1 d . . . . .
H12A H -0.4573 -0.7967 0.5634 0.036 Uiso 1 1 calc R U . . .
O13 O 0.0459(4) -0.7703(3) 0.38914(16) 0.0395(8) Uani 1 1 d . . . . .
O15 O -0.0132(5) -0.7347(4) -0.36885(18) 0.0514(10) Uani 1 1 d . . . . .
C20 C 0.0775(6) -0.6129(5) -0.1441(2) 0.0330(11) Uani 1 1 d . . . . .
H20A H 0.1955 -0.6022 -0.1361 0.040 Uiso 1 1 calc R U . . .
C21 C 0.0375(6) -0.5757(5) -0.2094(2) 0.0314(11) Uani 1 1 d . . . . .
H21A H 0.1276 -0.5422 -0.2443 0.038 Uiso 1 1 calc R U . . .
C22 C -0.1372(6) -0.5883(4) -0.2226(2) 0.0276(10) Uani 1 1 d . . . . .
C23 C -0.2653(6) -0.6370(5) -0.1681(2) 0.0340(11) Uani 1 1 d . . . . .
H23A H -0.3854 -0.6448 -0.1744 0.041 Uiso 1 1 calc R U . . .
C24 C -0.1912(6) -0.5507(5) -0.2928(2) 0.0331(11) Uani 1 1 d . . . . .
H24A H -0.2596 -0.6233 -0.3024 0.040 Uiso 1 1 calc R U . . .
H24B H -0.2708 -0.4720 -0.2930 0.040 Uiso 1 1 calc R U . . .
C25 C 0.0412(6) -0.6189(5) -0.3806(2) 0.0290(10) Uani 1 1 d . . . . .
C26 C 0.2000(6) -0.5791(4) -0.4328(2) 0.0279(10) Uani 1 1 d . . . . .
C27 C 0.2138(6) -0.6267(5) -0.4960(2) 0.0325(11) Uani 1 1 d . . . . .
H27A H 0.1222 -0.6787 -0.5046 0.039 Uiso 1 1 calc R U . . .
C28 C 0.3604(6) -0.5968(5) -0.5443(2) 0.0325(11) Uani 1 1 d . . . . .
H28A H 0.3651 -0.6256 -0.5862 0.039 Uiso 1 1 calc R U . . .
C29 C 0.5051(6) -0.5231(5) -0.5319(2) 0.0268(10) Uani 1 1 d . . . . .
C30 C 0.3370(6) -0.5058(5) -0.4196(2) 0.0292(10) Uani 1 1 d . . . . .
H30A H 0.3270 -0.4743 -0.3781 0.035 Uiso 1 1 calc R U . . .
C36 C -0.2140(7) -0.6735(5) -0.1046(2) 0.0374(12) Uani 1 1 d . . . . .
H36A H -0.3015 -0.7069 -0.0688 0.045 Uiso 1 1 calc R U . . .
C47 C -0.2371(6) -1.0027(5) 0.0599(2) 0.0304(11) Uani 1 1 d . . . . .
C48 C -0.2813(6) -0.9655(4) 0.1312(2) 0.0264(10) Uani 1 1 d . . . . .
C49 C -0.2685(7) -1.0704(5) 0.1849(3) 0.0413(13) Uani 1 1 d . . . . .
H49A H -0.2464 -1.1574 0.1755 0.050 Uiso 1 1 calc R U . . .
C50 C -0.2878(7) -1.0478(5) 0.2514(2) 0.0453(14) Uani 1 1 d . . . . .
H50A H -0.2771 -1.1185 0.2865 0.054 Uiso 1 1 calc R U . . .
C51 C -0.3228(6) -0.9205(5) 0.2653(2) 0.0353(12) Uani 1 1 d . . . . .
H51A H -0.3340 -0.9031 0.3098 0.042 Uiso 1 1 calc R U . . .
C52 C -0.3413(6) -0.8180(4) 0.2126(2) 0.0264(10) Uani 1 1 d . . . . .
C53 C -0.3188(5) -0.8354(4) 0.1444(2) 0.0222(9) Uani 1 1 d . . . . .
C54 C -0.3323(6) -0.7186(5) 0.0862(2) 0.0289(10) Uani 1 1 d . . . . .

loop_
_atom_site_aniso_label
_atom_site_aniso_U_11
_atom_site_aniso_U_22
_atom_site_aniso_U_33
_atom_site_aniso_U_23
_atom_site_aniso_U_13
_atom_site_aniso_U_12
Cd1 0.0322(2) 0.02626(18) 0.02182(17) -0.00192(13) -0.00407(13) 0.00000(13)
O1 0.044(2) 0.031(2) 0.041(2) -0.0153(16) 0.0061(16) -0.0063(16)
N1 0.030(2) 0.030(2) 0.025(2) -0.0017(17) -0.0048(16) 0.0025(17)
C1 0.049(3) 0.035(3) 0.031(3) -0.010(2) -0.010(2) 0.008(2)
O1W 0.062(3) 0.030(2) 0.085(3) 0.015(2) -0.047(2) -0.0140(18)
O2 0.045(2) 0.0334(19) 0.0257(17) -0.0040(15) -0.0007(14) -0.0087(16)
N2 0.031(2) 0.026(2) 0.026(2) -0.0035(17) 0.0045(16) -0.0012(17)
C2 0.059(3) 0.028(3) 0.035(3) -0.001(2) -0.013(2) 0.005(2)
O3 0.0281(18) 0.0238(17) 0.0347(18) 0.0013(14) -0.0010(14) 0.0028(14)
C3 0.023(2) 0.030(3) 0.023(2) 0.001(2) 0.0012(18) -0.0031(19)
O4 0.037(2) 0.049(2) 0.065(3) 0.013(2) -0.0202(19) 0.0038(18)
N4 0.034(2) 0.035(2) 0.027(2) -0.0017(18) -0.0035(17) 0.0000(18)
C4 0.052(3) 0.028(3) 0.027(2) -0.005(2) -0.008(2) 0.002(2)
O5 0.092(3) 0.036(2) 0.061(3) -0.014(2) 0.011(2) 0.014(2)
N5 0.037(2) 0.029(2) 0.027(2) -0.0052(18) -0.0004(17) -0.0046(18)
C5 0.049(3) 0.028(3) 0.031(3) -0.006(2) -0.009(2) 0.010(2)
O6 0.215(7) 0.067(3) 0.046(3) -0.033(3) -0.021(3) 0.019(4)
C6 0.027(3) 0.039(3) 0.026(2) 0.000(2) -0.0020(19) -0.002(2)
C7 0.036(3) 0.026(2) 0.020(2) 0.000(2) -0.0046(19) -0.003(2)
C8 0.031(3) 0.025(2) 0.023(2) 0.0006(19) 0.0001(19) -0.001(2)
N9 0.048(3) 0.037(3) 0.041(3) -0.010(2) 0.005(2) -0.003(2)
C9 0.032(3) 0.028(3) 0.024(2) -0.003(2) -0.0011(19) 0.000(2)
C10 0.029(3) 0.022(2) 0.023(2) -0.0023(19) -0.0034(19) -0.0005(19)
C11 0.036(3) 0.026(2) 0.030(3) -0.003(2) -0.003(2) -0.008(2)
C12 0.036(3) 0.030(3) 0.027(2) -0.010(2) -0.004(2) -0.003(2)
O13 0.043(2) 0.031(2) 0.042(2) -0.0058(16) 0.0059(16) -0.0109(16)
O15 0.061(3) 0.032(2) 0.054(2) -0.0103(18) 0.0215(19) -0.0124(18)
C20 0.034(3) 0.031(3) 0.033(3) -0.002(2) -0.008(2) -0.001(2)
C21 0.034(3) 0.033(3) 0.025(2) 0.001(2) -0.001(2) -0.003(2)
C22 0.032(3) 0.022(2) 0.028(2) -0.003(2) -0.003(2) 0.004(2)
C23 0.026(3) 0.045(3) 0.030(3) -0.002(2) -0.004(2) 0.004(2)
C24 0.032(3) 0.042(3) 0.026(2) -0.007(2) -0.005(2) 0.003(2)
C25 0.034(3) 0.027(3) 0.025(2) -0.002(2) -0.003(2) -0.002(2)
C26 0.032(3) 0.025(2) 0.027(2) -0.003(2) -0.0059(19) 0.001(2)
C27 0.035(3) 0.032(3) 0.034(3) -0.012(2) -0.008(2) -0.003(2)
C28 0.038(3) 0.040(3) 0.024(2) -0.012(2) -0.009(2) -0.003(2)
C29 0.030(2) 0.031(3) 0.019(2) -0.0054(19) -0.0036(19) 0.004(2)
C30 0.039(3) 0.029(3) 0.021(2) -0.009(2) -0.0035(19) -0.001(2)
C36 0.041(3) 0.040(3) 0.027(3) -0.003(2) 0.004(2) 0.003(2)
C47 0.029(3) 0.034(3) 0.029(2) -0.008(2) -0.003(2) 0.002(2)
C48 0.028(2) 0.028(2) 0.023(2) -0.004(2) -0.0028(18) 0.0016(19)
C49 0.050(3) 0.026(3) 0.044(3) -0.005(2) 0.001(2) 0.008(2)
C50 0.058(4) 0.041(3) 0.031(3) 0.007(2) -0.002(2) 0.005(3)
C51 0.039(3) 0.045(3) 0.020(2) -0.003(2) -0.001(2) -0.001(2)
C52 0.024(2) 0.026(2) 0.030(2) -0.008(2) -0.0029(19) 0.0001(19)
C53 0.018(2) 0.023(2) 0.025(2) -0.0015(19) -0.0024(17) -0.0019(17)
C54 0.030(3) 0.028(3) 0.028(2) -0.005(2) -0.001(2) 0.007(2)

loop_
_atom_type_symbol
_atom_type_description
_atom_type_scat_dispersion_real
_atom_type_scat_dispersion_imag
_atom_type_scat_source
C C 0.0033 0.0016 'International Tables Vol C Tables 4.2.6.8 and 6.1.1.4'
Cd Cd -0.8075 1.2024 'International Tables Vol C Tables 4.2.6.8 and 6.1.1.4'
N N 0.0061 0.0033 'International Tables Vol C Tables 4.2.6.8 and 6.1.1.4'
O O 0.0106 0.0060 'International Tables Vol C Tables 4.2.6.8 and 6.1.1.4'
H H 0.0000 0.0000 'International Tables Vol C Tables 4.2.6.8 and 6.1.1.4'

loop_
_geom_angle_atom_site_label_1
_geom_angle_atom_site_label_2
_geom_angle_atom_site_label_3
_geom_angle
_geom_angle_site_symmetry_1
_geom_angle_site_symmetry_3
_geom_angle_publ_flag
O1W Cd1 O1 91.25(13) . 2_535 ?
O1W Cd1 N1 88.34(13) . . ?
O1 Cd1 N1 99.33(13) 2_535 . ?
O1W Cd1 O2 170.92(12) . . ?
O1 Cd1 O2 93.36(11) 2_535 . ?
N1 Cd1 O2 98.62(12) . . ?
O1W Cd1 O3 94.77(13) . . ?
O1 Cd1 O3 170.80(12) 2_535 . ?
N1 Cd1 O3 87.81(11) . . ?
O2 Cd1 O3 79.76(11) . . ?
O1W Cd1 N4 88.89(13) . . ?
O1 Cd1 N4 86.54(13) 2_535 . ?
N1 Cd1 N4 173.56(13) . . ?
O2 Cd1 N4 83.58(13) . . ?
O3 Cd1 N4 86.63(12) . . ?
C47 O1 Cd1 121.4(3) . 2_535 ?
C1 N1 C5 117.3(4) . . ?
C1 N1 Cd1 125.8(3) . . ?
C5 N1 Cd1 116.9(3) . . ?
N1 C1 C2 123.2(5) . . ?
N1 C1 H1A 118.4 . . ?
C2 C1 H1A 118.4 . . ?
Cd1 O1W H1WA 134.3 . . ?
Cd1 O1W H1WB 109.7 . . ?
H1WA O1W H1WB 107.7 . . ?
C47 O2 Cd1 129.4(3) . . ?
C7 N2 C6 122.2(4) . . ?
C7 N2 H2B 118.9 . . ?
C6 N2 H2B 118.9 . . ?
C3 C2 C1 119.7(5) . . ?
C3 C2 H2A 120.1 . . ?
C1 C2 H2A 120.1 . . ?
C54 O3 Cd1 116.5(3) . . ?
C2 C3 C4 116.9(4) . . ?
C2 C3 C6 122.5(4) . . ?
C4 C3 C6 120.6(4) . . ?
C20 N4 C36 117.0(4) . . ?
C20 N4 Cd1 119.4(3) . . ?
C36 N4 Cd1 122.7(3) . . ?
C5 C4 C3 119.9(4) . . ?
C5 C4 H4A 120.1 . . ?
C3 C4 H4A 120.1 . . ?
C25 N5 C24 121.6(4) . . ?
C25 N5 H5B 119.2 . . ?
C24 N5 H5B 119.2 . . ?
N1 C5 C4 122.9(4) . . ?
N1 C5 H5A 118.5 . . ?
C4 C5 H5A 118.5 . . ?
N2 C6 C3 112.4(4) . . ?
N2 C6 H6A 109.1 . . ?
C3 C6 H6A 109.1 . . ?
N2 C6 H6B 109.1 . . ?
C3 C6 H6B 109.1 . . ?
H6A C6 H6B 107.9 . . ?
O13 C7 N2 122.6(4) . . ?
O13 C7 C8 121.0(4) . . ?
N2 C7 C8 116.4(4) . . ?
C9 C8 C11 119.7(4) . . ?
C9 C8 C7 122.9(4) . . ?
C11 C8 C7 117.2(4) . . ?
O5 N9 O6 121.0(5) . . ?
O5 N9 C52 120.2(4) . . ?
O6 N9 C52 118.8(5) . . ?
C8 C9 C10 121.3(4) . . ?
C8 C9 H9A 119.3 . . ?
C10 C9 H9A 119.3 . . ?
C10 C10 C12 119.6(5) 2_436 2_436 ?
C10 C10 C9 118.3(5) 2_436 . ?
C12 C10 C9 122.1(4) 2_436 . ?
C12 C11 C8 120.0(4) . . ?
C12 C11 H11A 120.0 . . ?
C8 C11 H11A 120.0 . . ?
C11 C12 C10 120.9(4) . 2_436 ?
C11 C12 H12A 119.6 . . ?
C10 C12 H12A 119.6 2_436 . ?
N4 C20 C21 123.5(4) . . ?
N4 C20 H20A 118.2 . . ?
C21 C20 H20A 118.2 . . ?
C20 C21 C22 119.5(4) . . ?
C20 C21 H21A 120.2 . . ?
C22 C21 H21A 120.2 . . ?
C21 C22 C23 117.2(4) . . ?
C21 C22 C24 122.7(4) . . ?
C23 C22 C24 120.2(4) . . ?
C36 C23 C22 119.7(4) . . ?
C36 C23 H23A 120.1 . . ?
C22 C23 H23A 120.1 . . ?
N5 C24 C22 114.3(4) . . ?
N5 C24 H24A 108.7 . . ?
C22 C24 H24A 108.7 . . ?
N5 C24 H24B 108.7 . . ?
C22 C24 H24B 108.7 . . ?
H24A C24 H24B 107.6 . . ?
O15 C25 N5 121.9(4) . . ?
O15 C25 C26 121.5(4) . . ?
N5 C25 C26 116.6(4) . . ?
C30 C26 C27 119.7(4) . . ?
C30 C26 C25 121.7(4) . . ?
C27 C26 C25 118.5(4) . . ?
C28 C27 C26 120.4(4) . . ?
C28 C27 H27A 119.8 . . ?
C26 C27 H27A 119.8 . . ?
C27 C28 C29 121.3(4) . . ?
C27 C28 H28A 119.3 . . ?
C29 C28 H28A 119.3 . . ?
C28 C29 C29 118.9(5) . 2_644 ?
C28 C29 C30 122.7(4) . 2_644 ?
C29 C29 C30 118.5(5) 2_644 2_644 ?
C26 C30 C29 121.2(4) . 2_644 ?
C26 C30 H30A 119.4 . . ?
C29 C30 H30A 119.4 2_644 . ?
N4 C36 C23 123.0(4) . . ?
N4 C36 H36A 118.5 . . ?
C23 C36 H36A 118.5 . . ?
O1 C47 O2 125.7(4) . . ?
O1 C47 C48 116.4(4) . . ?
O2 C47 C48 117.8(4) . . ?
C53 C48 C49 120.0(4) . . ?
C53 C48 C47 124.0(4) . . ?
C49 C48 C47 115.8(4) . . ?
C50 C49 C48 121.6(5) . . ?
C50 C49 H49A 119.2 . . ?
C48 C49 H49A 119.2 . . ?
C51 C50 C49 119.1(5) . . ?
C51 C50 H50A 120.4 . . ?
C49 C50 H50A 120.4 . . ?
C50 C51 C52 119.3(4) . . ?
C50 C51 H51A 120.4 . . ?
C52 C51 H51A 120.4 . . ?
C51 C52 C53 123.6(4) . . ?
C51 C52 N9 115.7(4) . . ?
C53 C52 N9 120.7(4) . . ?
C48 C53 C52 116.3(4) . . ?
C48 C53 C54 120.9(4) . . ?
C52 C53 C54 122.8(4) . . ?
O4 C54 O3 127.6(4) . . ?
O4 C54 C53 116.8(4) . . ?
O3 C54 C53 115.6(4) . . ?

loop_
_geom_bond_atom_site_label_1
_geom_bond_atom_site_label_2
_geom_bond_distance
_geom_bond_site_symmetry_2
_geom_bond_publ_flag
Cd1 O1W 2.246(4) . ?
Cd1 O1 2.254(3) 2_535 ?
Cd1 N1 2.314(4) . ?
Cd1 O2 2.316(3) . ?
Cd1 O3 2.343(3) . ?
Cd1 N4 2.352(4) . ?
O1 C47 1.247(5) . ?
O1 Cd1 2.254(3) 2_535 ?
N1 C1 1.325(6) . ?
N1 C5 1.335(6) . ?
C1 C2 1.379(6) . ?
C1 H1A 0.9300 . ?
O1W H1WA 0.8500 . ?
O1W H1WB 0.8502 . ?
O2 C47 1.261(5) . ?
N2 C7 1.338(5) . ?
N2 C6 1.452(5) . ?
N2 H2B 0.8600 . ?
C2 C3 1.376(6) . ?
C2 H2A 0.9300 . ?
O3 C54 1.268(5) . ?
C3 C4 1.385(6) . ?
C3 C6 1.517(6) . ?
O4 C54 1.215(5) . ?
N4 C20 1.328(6) . ?
N4 C36 1.341(6) . ?
C4 C5 1.371(6) . ?
C4 H4A 0.9300 . ?
O5 N9 1.197(5) . ?
N5 C25 1.340(5) . ?
N5 C24 1.460(5) . ?
N5 H5B 0.8600 . ?
C5 H5A 0.9300 . ?
O6 N9 1.210(5) . ?
C6 H6A 0.9700 . ?
C6 H6B 0.9700 . ?
C7 O13 1.231(5) . ?
C7 C8 1.510(6) . ?
C8 C9 1.368(6) . ?
C8 C11 1.415(6) . ?
N9 C52 1.473(6) . ?
C9 C10 1.418(6) . ?
C9 H9A 0.9300 . ?
C10 C10 1.408(8) 2_436 ?
C10 C12 1.409(6) 2_436 ?
C11 C12 1.367(6) . ?
C11 H11A 0.9300 . ?
C12 C10 1.409(6) 2_436 ?
C12 H12A 0.9300 . ?
O15 C25 1.230(5) . ?
C20 C21 1.379(6) . ?
C20 H20A 0.9300 . ?
C21 C22 1.380(6) . ?
C21 H21A 0.9300 . ?
C22 C23 1.387(6) . ?
C22 C24 1.509(6) . ?
C23 C36 1.374(6) . ?
C23 H23A 0.9300 . ?
C24 H24A 0.9700 . ?
C24 H24B 0.9700 . ?
C25 C26 1.487(6) . ?
C26 C30 1.365(6) . ?
C26 C27 1.416(6) . ?
C27 C28 1.362(6) . ?
C27 H27A 0.9300 . ?
C28 C29 1.407(6) . ?
C28 H28A 0.9300 . ?
C29 C29 1.423(8) 2_644 ?
C29 C30 1.424(6) 2_644 ?
C30 C29 1.424(6) 2_644 ?
C30 H30A 0.9300 . ?
C36 H36A 0.9300 . ?
C47 C48 1.523(6) . ?
C48 C53 1.389(6) . ?
C48 C49 1.400(6) . ?
C49 C50 1.377(7) . ?
C49 H49A 0.9300 . ?
C50 C51 1.364(7) . ?
C50 H50A 0.9300 . ?
C51 C52 1.377(6) . ?
C51 H51A 0.9300 . ?
C52 C53 1.395(6) . ?
C53 C54 1.535(6) . ?

loop_
_geom_torsion_atom_site_label_1
_geom_torsion_atom_site_label_2
_geom_torsion_atom_site_label_3
_geom_torsion_atom_site_label_4
_geom_torsion
_geom_torsion_site_symmetry_1
_geom_torsion_site_symmetry_2
_geom_torsion_site_symmetry_3
_geom_torsion_site_symmetry_4
_geom_torsion_publ_flag
C5 N1 C1 C2 1.0(7) . . . . ?
Cd1 N1 C1 C2 -175.0(4) . . . . ?
N1 C1 C2 C3 0.7(8) . . . . ?
C1 C2 C3 C4 -2.2(7) . . . . ?
C1 C2 C3 C6 177.5(4) . . . . ?
C2 C3 C4 C5 2.1(7) . . . . ?
C6 C3 C4 C5 -177.7(4) . . . . ?
C1 N1 C5 C4 -1.1(7) . . . . ?
Cd1 N1 C5 C4 175.2(4) . . . . ?
C3 C4 C5 N1 -0.4(8) . . . . ?
C7 N2 C6 C3 -90.0(5) . . . . ?
C2 C3 C6 N2 -103.1(5) . . . . ?
C4 C3 C6 N2 76.7(6) . . . . ?
C6 N2 C7 O13 -0.3(7) . . . . ?
C6 N2 C7 C8 178.9(4) . . . . ?
O13 C7 C8 C9 155.9(4) . . . . ?
N2 C7 C8 C9 -23.3(6) . . . . ?
O13 C7 C8 C11 -19.3(6) . . . . ?
N2 C7 C8 C11 161.6(4) . . . . ?
C11 C8 C9 C10 1.5(7) . . . . ?
C7 C8 C9 C10 -173.5(4) . . . . ?
C8 C9 C10 C10 -1.7(7) . . . 2_436 ?
C8 C9 C10 C12 177.8(4) . . . 2_436 ?
C9 C8 C11 C12 0.9(7) . . . . ?
C7 C8 C11 C12 176.3(4) . . . . ?
C8 C11 C12 C10 -3.2(7) . . . 2_436 ?
C36 N4 C20 C21 -2.1(7) . . . . ?
Cd1 N4 C20 C21 167.1(4) . . . . ?
N4 C20 C21 C22 1.0(7) . . . . ?
C20 C21 C22 C23 1.0(7) . . . . ?
C20 C21 C22 C24 -179.6(4) . . . . ?
C21 C22 C23 C36 -1.8(7) . . . . ?
C24 C22 C23 C36 178.7(4) . . . . ?
C25 N5 C24 C22 91.0(5) . . . . ?
C21 C22 C24 N5 10.2(6) . . . . ?
C23 C22 C24 N5 -170.3(4) . . . . ?
C24 N5 C25 O15 2.1(7) . . . . ?
C24 N5 C25 C26 -177.6(4) . . . . ?
O15 C25 C26 C30 -132.3(5) . . . . ?
N5 C25 C26 C30 47.4(6) . . . . ?
O15 C25 C26 C27 43.3(6) . . . . ?
N5 C25 C26 C27 -137.0(4) . . . . ?
C30 C26 C27 C28 -1.8(7) . . . . ?
C25 C26 C27 C28 -177.5(4) . . . . ?
C26 C27 C28 C29 2.7(7) . . . . ?
C27 C28 C29 C29 -1.4(8) . . . 2_644 ?
C27 C28 C29 C30 177.8(4) . . . 2_644 ?
C27 C26 C30 C29 -0.4(7) . . . 2_644 ?
C25 C26 C30 C29 175.2(4) . . . 2_644 ?
C20 N4 C36 C23 1.2(7) . . . . ?
Cd1 N4 C36 C23 -167.6(4) . . . . ?
C22 C23 C36 N4 0.8(8) . . . . ?
Cd1 O1 C47 O2 39.9(6) 2_535 . . . ?
Cd1 O1 C47 C48 -136.8(3) 2_535 . . . ?
Cd1 O2 C47 O1 -130.8(4) . . . . ?
Cd1 O2 C47 C48 45.9(5) . . . . ?
O1 C47 C48 C53 -158.7(4) . . . . ?
O2 C47 C48 C53 24.3(6) . . . . ?
O1 C47 C48 C49 26.2(6) . . . . ?
O2 C47 C48 C49 -150.8(4) . . . . ?
C53 C48 C49 C50 -1.6(7) . . . . ?
C47 C48 C49 C50 173.7(5) . . . . ?
C48 C49 C50 C51 0.9(8) . . . . ?
C49 C50 C51 C52 1.2(8) . . . . ?
C50 C51 C52 C53 -2.8(7) . . . . ?
C50 C51 C52 N9 177.4(5) . . . . ?
O5 N9 C52 C51 -174.5(5) . . . . ?
O6 N9 C52 C51 4.0(7) . . . . ?
O5 N9 C52 C53 5.7(7) . . . . ?
O6 N9 C52 C53 -175.8(5) . . . . ?
C49 C48 C53 C52 0.1(6) . . . . ?
C47 C48 C53 C52 -174.7(4) . . . . ?
C49 C48 C53 C54 179.6(4) . . . . ?
C47 C48 C53 C54 4.7(6) . . . . ?
C51 C52 C53 C48 2.1(6) . . . . ?
N9 C52 C53 C48 -178.1(4) . . . . ?
C51 C52 C53 C54 -177.4(4) . . . . ?
N9 C52 C53 C54 2.4(6) . . . . ?
Cd1 O3 C54 O4 -111.9(5) . . . . ?
Cd1 O3 C54 C53 67.9(4) . . . . ?
C48 C53 C54 O4 84.1(5) . . . . ?
C52 C53 C54 O4 -96.5(5) . . . . ?
C48 C53 C54 O3 -95.8(5) . . . . ?
C52 C53 C54 O3 83.6(5) . . . . ?
